data_4504544
loop_
_publ_author_name
'Sarkar, Madhushree'
'Biradha, Kumar'

_publ_section_title
;
 Amide-to-Amide Hydrogen Bonds in the Presence of a Pyridine
 Functionality:&#x2009; Crystal Structures of
 Bis(pyridinecarboxamido)alkanes
;
_journal_issue 1
_journal_name_full 'Crystal Growth &amp; Design'
_journal_page_first 202
_journal_paper_doi 10.1021/cg050292l
_journal_volume 6
_journal_year 2006
_chemical_formula_sum 'C20 H26 N4 O2'
_chemical_formula_weight 354.45
_chemical_name_systematic
; 
 ? 
;
_space_group_IT_number 14
_symmetry_cell_setting monoclinic
_symmetry_space_group_name_Hall '-P 2ybc'
_symmetry_space_group_name_H-M 'P 1 21/c 1'
_atom_sites_solution_hydrogens geom
_atom_sites_solution_primary direct
_atom_sites_solution_secondary difmap
_audit_creation_method SHELXL-97
_cell_angle_alpha 90.00
_cell_angle_beta 90.73(3)
_cell_angle_gamma 90.00
_cell_formula_units_Z 2
_cell_length_a 5.2420(10)
_cell_length_b 5.1020(10)
_cell_length_c 34.127(7)
_cell_measurement_reflns_used 25
_cell_measurement_temperature 293(2)
_cell_measurement_theta_max 14
_cell_measurement_theta_min 9
_cell_volume 912.6(3)
_computing_cell_refinement CAD4
_computing_data_collection CAD4
_computing_data_reduction CAD4
_computing_structure_refinement 'SHELXL-97 (Sheldrick, 1997)'
_computing_structure_solution 'SHELXS-97 (Sheldrick, 1990)'
_diffrn_ambient_temperature 293(2)
_diffrn_measured_fraction_theta_full 0.969
_diffrn_measured_fraction_theta_max 0.969
_diffrn_measurement_device_type CAD4-MACH3
_diffrn_measurement_method /w-sans
_diffrn_radiation_monochromator graphite
_diffrn_radiation_source 'fine-focus sealed tube'
_diffrn_radiation_type MoK\a
_diffrn_radiation_wavelength 0.71073
_diffrn_reflns_av_R_equivalents 0.0369
_diffrn_reflns_av_sigmaI/netI 0.0589
_diffrn_reflns_limit_h_max 6
_diffrn_reflns_limit_h_min 0
_diffrn_reflns_limit_k_max 6
_diffrn_reflns_limit_k_min 0
_diffrn_reflns_limit_l_max 40
_diffrn_reflns_limit_l_min -40
_diffrn_reflns_number 1731
_diffrn_reflns_theta_full 24.97
_diffrn_reflns_theta_max 24.97
_diffrn_reflns_theta_min 1.19
_diffrn_standards_decay_% 0
_diffrn_standards_interval_time 60
_diffrn_standards_number 3
_exptl_absorpt_coefficient_mu 0.085
_exptl_absorpt_correction_type none
_exptl_crystal_colour white
_exptl_crystal_density_diffrn 1.290
_exptl_crystal_density_method 'not measured'
_exptl_crystal_description needle
_exptl_crystal_F_000 380
_exptl_crystal_size_max 0.15
_exptl_crystal_size_mid 0.10
_exptl_crystal_size_min 0.10
_refine_diff_density_max 0.194
_refine_diff_density_min -0.175
_refine_diff_density_rms 0.047
_refine_ls_extinction_coef 0.007(2)
_refine_ls_extinction_expression Fc^*^=kFc[1+0.001xFc^2^\l^3^/sin(2\q)]^-1/4^
_refine_ls_extinction_method SHELXL
_refine_ls_goodness_of_fit_ref 1.065
_refine_ls_hydrogen_treatment constr
_refine_ls_matrix_type full
_refine_ls_number_parameters 119
_refine_ls_number_reflns 1547
_refine_ls_number_restraints 0
_refine_ls_restrained_S_all 1.065
_refine_ls_R_factor_all 0.1055
_refine_ls_R_factor_gt 0.0505
_refine_ls_shift/su_max 0.000
_refine_ls_shift/su_mean 0.000
_refine_ls_structure_factor_coef Fsqd
_refine_ls_weighting_details 'calc w=1/[\s^2^(Fo^2^)+(0.0505P)^2^+0.4563P] where P=(Fo^2^+2Fc^2^)/3'
_refine_ls_weighting_scheme calc
_refine_ls_wR_factor_gt 0.1121
_refine_ls_wR_factor_ref 0.1540
_reflns_number_gt 900
_reflns_number_total 1547
_reflns_threshold_expression >2sigma(I)
_cod_data_source_file cg050292lsi20050627_124720.cif
_cod_data_source_block 3d
_cod_depositor_comments
;
The following automatic conversions were performed:

'_symmetry_cell_setting' value 'Monoclinic' changed to 'monoclinic'
according to /home/saulius/struct/CIF-dictionaries/cif_core.dic
dictionary named 'cif_core.dic' version 2.4.1 from 2010-06-29.

Automatic conversion script
Id: cif_fix_values 1715 2011-07-08 13:25:40Z adriana 
;
_cod_original_sg_symbol_H-M P2(1)/c
_cod_database_code 4504544

loop_
_symmetry_equiv_pos_as_xyz
'x, y, z'
'-x, y+1/2, -z+1/2'
'-x, -y, -z'
'x, -y-1/2, z-1/2'

loop_
_atom_site_label
_atom_site_type_symbol
_atom_site_fract_x
_atom_site_fract_y
_atom_site_fract_z
_atom_site_U_iso_or_equiv
_atom_site_adp_type
_atom_site_occupancy
_atom_site_symmetry_multiplicity
_atom_site_calc_flag
_atom_site_refinement_flags
O10 O 0.1815(5) 0.2231(4) 0.11700(7) 0.0564(7) Uani 1 1 d .
N10 N -0.3785(5) 0.4014(6) 0.19755(8) 0.0590(8) Uani 1 1 d .
C10 C -0.0101(5) 0.5245(6) 0.16054(8) 0.0392(7) Uani 1 1 d .
C11 C -0.2144(6) 0.3642(6) 0.16849(9) 0.0483(8) Uani 1 1 d .
H11 H -0.2399 0.2192 0.1524 0.058 Uiso 1 1 calc R
C12 C -0.3341(6) 0.6090(7) 0.22005(10) 0.0569(9) Uani 1 1 d .
H12 H -0.4438 0.6397 0.2408 0.068 Uiso 1 1 calc R
C13 C -0.1373(7) 0.7805(7) 0.21468(9) 0.0569(9) Uani 1 1 d .
H13 H -0.1160 0.9234 0.2313 0.068 Uiso 1 1 calc R
C14 C 0.0298(6) 0.7395(6) 0.18422(9) 0.0465(8) Uani 1 1 d .
H14 H 0.1649 0.8536 0.1799 0.056 Uiso 1 1 calc R
C15 C 0.1619(6) 0.4530(6) 0.12748(9) 0.0437(8) Uani 1 1 d .
N20 N 0.2884(5) 0.6452(5) 0.11032(7) 0.0446(7) Uani 1 1 d .
H20 H 0.2670 0.8038 0.1182 0.054 Uiso 1 1 calc R
C20 C 0.4636(6) 0.5928(6) 0.07834(9) 0.0442(8) Uani 1 1 d .
H20A H 0.3682 0.5245 0.0560 0.053 Uiso 1 1 calc .
H20B H 0.5855 0.4602 0.0866 0.053 Uiso 1 1 calc .
C21 C 0.6040(6) 0.8346(6) 0.06626(9) 0.0418(7) Uani 1 1 d .
H21A H 0.7047 0.8987 0.0883 0.050 Uiso 1 1 calc .
H21B H 0.4817 0.9696 0.0591 0.050 Uiso 1 1 calc .
C22 C 0.7790(5) 0.7841(6) 0.03181(9) 0.0435(8) Uani 1 1 d .
H22A H 0.9061 0.6553 0.0396 0.052 Uiso 1 1 calc .
H22B H 0.6790 0.7099 0.0104 0.052 Uiso 1 1 calc .
C23 C 0.9134(6) 1.0261(6) 0.01729(9) 0.0442(7) Uani 1 1 d .
H23A H 1.0144 1.0998 0.0386 0.053 Uiso 1 1 calc .
H23B H 0.7865 1.1554 0.0096 0.053 Uiso 1 1 calc .

loop_
_atom_site_aniso_label
_atom_site_aniso_U_11
_atom_site_aniso_U_22
_atom_site_aniso_U_33
_atom_site_aniso_U_23
_atom_site_aniso_U_13
_atom_site_aniso_U_12
O10 0.0707(16) 0.0342(12) 0.0650(15) -0.0065(11) 0.0298(12) -0.0056(11)
N10 0.0565(18) 0.0573(19) 0.0639(19) -0.0006(15) 0.0260(15) -0.0015(15)
C10 0.0421(16) 0.0365(16) 0.0392(16) 0.0045(13) 0.0109(13) 0.0038(13)
C11 0.0516(18) 0.0414(17) 0.0522(19) 0.0020(15) 0.0140(15) -0.0013(15)
C12 0.058(2) 0.058(2) 0.056(2) 0.0064(18) 0.0277(17) 0.0122(18)
C13 0.074(2) 0.051(2) 0.0461(19) -0.0024(16) 0.0130(17) 0.0109(19)
C14 0.0496(18) 0.0406(17) 0.0496(19) -0.0033(14) 0.0140(15) -0.0037(15)
C15 0.0467(18) 0.0373(17) 0.0472(18) 0.0013(14) 0.0101(14) 0.0003(14)
N20 0.0545(15) 0.0321(13) 0.0478(15) 0.0006(11) 0.0193(12) 0.0019(12)
C20 0.0467(17) 0.0387(16) 0.0477(17) -0.0027(14) 0.0231(14) -0.0030(14)
C21 0.0465(17) 0.0345(15) 0.0449(17) -0.0009(13) 0.0139(14) -0.0003(13)
C22 0.0441(16) 0.0416(17) 0.0453(17) -0.0055(14) 0.0148(14) -0.0006(14)
C23 0.0431(16) 0.0383(16) 0.0515(18) -0.0016(14) 0.0161(14) -0.0050(14)

loop_
_atom_type_symbol
_atom_type_description
_atom_type_scat_dispersion_real
_atom_type_scat_dispersion_imag
_atom_type_scat_source
C C 0.0033 0.0016 'International Tables Vol C Tables 4.2.6.8 and 6.1.1.4'
H H 0.0000 0.0000 'International Tables Vol C Tables 4.2.6.8 and 6.1.1.4'
N N 0.0061 0.0033 'International Tables Vol C Tables 4.2.6.8 and 6.1.1.4'
O O 0.0106 0.0060 'International Tables Vol C Tables 4.2.6.8 and 6.1.1.4'

loop_
_geom_angle_atom_site_label_1
_geom_angle_atom_site_label_2
_geom_angle_atom_site_label_3
_geom_angle
_geom_angle_site_symmetry_3
C12 N10 C11 115.7(3) .
C11 C10 C14 118.0(3) .
C11 C10 C15 118.7(3) .
C14 C10 C15 123.2(3) .
N10 C11 C10 124.9(3) .
N10 C12 C13 124.1(3) .
C12 C13 C14 119.3(3) .
C10 C14 C13 117.9(3) .
O10 C15 N20 122.2(3) .
O10 C15 C10 120.3(3) .
N20 C15 C10 117.5(3) .
C15 N20 C20 121.2(2) .
N20 C20 C21 111.8(2) .
C20 C21 C22 112.1(2) .
C23 C22 C21 113.8(2) .
C22 C23 C23 113.4(3) 3_775

loop_
_geom_bond_atom_site_label_1
_geom_bond_atom_site_label_2
_geom_bond_distance
_geom_bond_site_symmetry_2
O10 C15 1.231(4) .
N10 C12 1.327(4) .
N10 C11 1.335(4) .
C10 C11 1.377(4) .
C10 C14 1.377(4) .
C10 C15 1.498(4) .
C12 C13 1.367(5) .
C13 C14 1.384(4) .
C15 N20 1.325(4) .
N20 C20 1.460(3) .
C20 C21 1.497(4) .
C21 C22 1.522(4) .
C22 C23 1.508(4) .
C23 C23 1.522(5) 3_775
